data_1554995
loop_
_publ_author_name
'Yao, Yongqi'
'Yang, Wen'
'Lin, Qifu'
'Yang, Weitao'
'Li, Huanyong'
'Wang, Lin'
'Gu, Fenglong'
'Yang, Dingqiao'

_publ_section_title
;
 1,3-Dipolar cycloaddition of nitrones to oxa(aza)bicyclic alkenes
;
_journal_issue 19
_journal_name_full 'Organic Chemistry Frontiers'
_journal_page_first 3360
_journal_paper_doi 10.1039/C9QO00660E
_journal_volume 6
_journal_year 2019
_chemical_formula_moiety 'C23 H18 Cl N O2'
_chemical_formula_sum 'C23 H18 Cl N O2'
_chemical_formula_weight 375.83
_space_group_crystal_system triclinic
_space_group_IT_number 2
_space_group_name_Hall '-P 1'
_space_group_name_H-M_alt 'P -1'
_atom_sites_solution_hydrogens geom
_atom_sites_solution_primary dual
_audit_creation_date 2019-03-07
_audit_creation_method
;
Olex2 1.2
(compiled 2018.05.29 svn.r3508 for OlexSys, GUI svn.r5506)
;
_audit_update_record
;
2019-03-08 deposited with the CCDC.	2019-08-14 downloaded from the CCDC.
;
_cell_angle_alpha 87.027(6)
_cell_angle_beta 65.546(8)
_cell_angle_gamma 82.335(6)
_cell_formula_units_Z 2
_cell_length_a 9.2832(7)
_cell_length_b 10.0044(7)
_cell_length_c 11.1070(9)
_cell_measurement_reflns_used 2538
_cell_measurement_temperature 173(13)
_cell_measurement_theta_max 28.7860
_cell_measurement_theta_min 4.0220
_cell_volume 930.61(14)
_computing_cell_refinement 'CrysAlisPro 1.171.38.41 (Rigaku OD, 2015)'
_computing_data_collection 'CrysAlisPro 1.171.38.41 (Rigaku OD, 2015)'
_computing_data_reduction 'CrysAlisPro 1.171.38.41 (Rigaku OD, 2015)'
_computing_molecular_graphics 'Olex2 (Dolomanov et al., 2009)'
_computing_publication_material 'Olex2 (Dolomanov et al., 2009)'
_computing_structure_refinement 'ShelXL (Sheldrick, 2015)'
_computing_structure_solution 'ShelXT (Sheldrick, 2015)'
_diffrn_ambient_environment air
_diffrn_ambient_temperature 173(13)
_diffrn_detector 'CCD plate'
_diffrn_detector_area_resol_mean 16.1213
_diffrn_detector_type Eos
_diffrn_measured_fraction_theta_full 0.982
_diffrn_measured_fraction_theta_max 0.960
_diffrn_measurement_details
;
List of Runs (angles in degrees, time in seconds):

  # Type    Start    End  Width  t~exp~   \w     \q     \k     \f   Frames
#--------------------------------------------------------------------------
  1  \w     35.00  68.00   1.00    5.00    --   15.49 178.00  30.00   33
  2  \w    -52.00  80.00   1.00    5.00    --   15.49   0.00 -60.00  132
  3  \w    -28.00   8.00   1.00    5.00    --  -16.28  38.00-180.00   36
  4  \w     -2.00  42.00   1.00    5.00    --   15.34 -77.00  30.00   44
  5  \w     53.00  78.00   1.00    5.00    --   15.34  57.00 150.00   25
  6  \w      3.00  44.00   1.00    5.00    --   15.34  57.00 150.00   41
  7  \w    -75.00  -3.00   1.00    5.00    --  -15.96 -57.00 -90.00   72
  8  \w    -21.00   1.00   1.00    5.00    --  -15.96 -99.00-180.00   22
;
_diffrn_measurement_device 'four-circle diffractometer'
_diffrn_measurement_device_type 'Xcalibur, Eos, Gemini'
_diffrn_measurement_method '\w scans'
_diffrn_orient_matrix_type 'CrysAlisPro convention (1999,Acta A55,543-557)'
_diffrn_orient_matrix_UB_11 0.0250204000
_diffrn_orient_matrix_UB_12 0.0302757000
_diffrn_orient_matrix_UB_13 0.0432834000
_diffrn_orient_matrix_UB_21 0.0574752000
_diffrn_orient_matrix_UB_22 -0.0568668000
_diffrn_orient_matrix_UB_23 -0.0072234000
_diffrn_orient_matrix_UB_31 0.0567830000
_diffrn_orient_matrix_UB_32 0.0311005000
_diffrn_orient_matrix_UB_33 -0.0547376000
_diffrn_radiation_monochromator graphite
_diffrn_radiation_probe x-ray
_diffrn_radiation_type MoK\a
_diffrn_radiation_wavelength 0.71073
_diffrn_reflns_av_R_equivalents 0.0219
_diffrn_reflns_av_unetI/netI 0.0353
_diffrn_reflns_Laue_measured_fraction_full 0.982
_diffrn_reflns_Laue_measured_fraction_max 0.960
_diffrn_reflns_limit_h_max 11
_diffrn_reflns_limit_h_min -10
_diffrn_reflns_limit_k_max 12
_diffrn_reflns_limit_k_min -12
_diffrn_reflns_limit_l_max 14
_diffrn_reflns_limit_l_min -13
_diffrn_reflns_number 7976
_diffrn_reflns_point_group_measured_fraction_full 0.982
_diffrn_reflns_point_group_measured_fraction_max 0.960
_diffrn_reflns_theta_full 25.242
_diffrn_reflns_theta_max 26.997
_diffrn_reflns_theta_min 3.369
_diffrn_source 'fine-focus sealed X-ray tube'
_diffrn_source_type 'Enhance (Mo) X-ray Source'
_exptl_absorpt_coefficient_mu 0.223
_exptl_absorpt_correction_T_max 1.00000
_exptl_absorpt_correction_T_min 0.81504
_exptl_absorpt_correction_type multi-scan
_exptl_absorpt_process_details
;
CrysAlisPro 1.171.38.41 (Rigaku Oxford Diffraction, 2015)
Empirical absorption correction using spherical harmonics,
 implemented in SCALE3 ABSPACK scaling algorithm.
;
_exptl_crystal_colour 'clear light colourless'
_exptl_crystal_colour_lustre clear
_exptl_crystal_colour_modifier light
_exptl_crystal_colour_primary colourless
_exptl_crystal_density_diffrn 1.341
_exptl_crystal_description block
_exptl_crystal_F_000 392
_exptl_crystal_size_max 0.25
_exptl_crystal_size_mid 0.2
_exptl_crystal_size_min 0.16
_refine_diff_density_max 0.218
_refine_diff_density_min -0.371
_refine_diff_density_rms 0.046
_refine_ls_extinction_method none
_refine_ls_goodness_of_fit_ref 1.038
_refine_ls_hydrogen_treatment constr
_refine_ls_matrix_type full
_refine_ls_number_parameters 244
_refine_ls_number_reflns 3900
_refine_ls_number_restraints 0
_refine_ls_restrained_S_all 1.038
_refine_ls_R_factor_all 0.0775
_refine_ls_R_factor_gt 0.0584
_refine_ls_shift/su_max 0.000
_refine_ls_shift/su_mean 0.000
_refine_ls_structure_factor_coef Fsqd
_refine_ls_weighting_details 'w=1/[\s^2^(Fo^2^)+(0.0398P)^2^+0.6177P] where P=(Fo^2^+2Fc^2^)/3'
_refine_ls_weighting_scheme calc
_refine_ls_wR_factor_gt 0.1265
_refine_ls_wR_factor_ref 0.1381
_reflns_Friedel_coverage 0.000
_reflns_number_gt 2911
_reflns_number_total 3900
_reflns_threshold_expression 'I > 2\s(I)'
_cod_data_source_file c9qo00660e2.cif
_cod_data_source_block exp_6478
_cod_original_cell_volume 930.61(13)
_cod_database_code 1554995
_shelxl_version_number 2014-1
_shelx_space_group_comment
;
The symmetry employed for this shelxl refinement is uniquely defined
by the following loop, which should always be used as a source of
symmetry information in preference to the above space-group names.
They are only intended as comments.
;
_shelx_estimated_absorpt_t_max 0.965
_shelx_estimated_absorpt_t_min 0.946
_reflns_odcompleteness_completeness 98.21
_reflns_odcompleteness_iscentric 1
_reflns_odcompleteness_theta 26.32
_olex2_refinement_description
;
1. Fixed Uiso
 At 1.2 times of:
  All C(H) groups
2.a Ternary CH refined with riding coordinates:
 C7(H7), C14(H14), C23(H23), C22(H22), C15(H15)
2.b Aromatic/amide H refined with riding coordinates:
 C9(H9), C13(H13), C11(H11), C12(H12), C5(H5), C3(H3), C2(H2), C10(H10),
 C6(H6), C20(H20), C17(H17), C19(H19), C18(H18)
;
_olex2_date_sample_data_collection 2019-03-05
_olex2_submission_special_instructions 'No special instructions were received'
_oxdiff_exptl_absorpt_empirical_details
;
Empirical correction (ABSPACK) includes:
- Absorption correction using spherical harmonics
- Frame scaling
;
_oxdiff_exptl_absorpt_empirical_full_max 1.465
_oxdiff_exptl_absorpt_empirical_full_min 0.816

loop_
_space_group_symop_operation_xyz
'x, y, z'
'-x, -y, -z'

loop_
_atom_site_label
_atom_site_type_symbol
_atom_site_fract_x
_atom_site_fract_y
_atom_site_fract_z
_atom_site_U_iso_or_equiv
_atom_site_adp_type
_atom_site_occupancy
_atom_site_site_symmetry_order
_atom_site_calc_flag
_atom_site_refinement_flags_posn
Cl1 Cl 0.81449(11) 0.27010(10) -0.23814(7) 0.0764(3) Uani 1 1 d .
O1 O 0.45460(18) 0.34263(17) 0.40844(15) 0.0450(4) Uani 1 1 d .
O2 O 0.3669(2) 0.11874(16) 0.58409(16) 0.0484(4) Uani 1 1 d .
N1 N 0.6304(2) 0.32537(18) 0.33836(18) 0.0388(4) Uani 1 1 d .
C4 C 0.6667(3) 0.3026(2) 0.2020(2) 0.0387(5) Uani 1 1 d .
C7 C 0.6815(3) 0.2154(2) 0.4115(2) 0.0358(5) Uani 1 1 d .
H7 H 0.6650 0.1283 0.3860 0.043 Uiso 1 1 calc R
C8 C 0.8551(3) 0.2158(2) 0.3845(2) 0.0379(5) Uani 1 1 d .
C14 C 0.5675(3) 0.2481(2) 0.5557(2) 0.0400(5) Uani 1 1 d .
H14 H 0.6170 0.2933 0.6023 0.048 Uiso 1 1 calc R
C23 C 0.4247(3) 0.3377(2) 0.5453(2) 0.0412(5) Uani 1 1 d .
H23 H 0.4073 0.4275 0.5838 0.049 Uiso 1 1 calc R
C22 C 0.2868(3) 0.2545(3) 0.6213(2) 0.0483(6) Uani 1 1 d .
H22 H 0.1916 0.2777 0.6034 0.058 Uiso 1 1 calc R
C15 C 0.4876(3) 0.1262(3) 0.6331(2) 0.0474(6) Uani 1 1 d .
H15 H 0.5600 0.0430 0.6246 0.057 Uiso 1 1 calc R
C9 C 0.9563(3) 0.0961(3) 0.3611(3) 0.0504(6) Uani 1 1 d .
H9 H 0.9189 0.0159 0.3557 0.061 Uiso 1 1 calc R
C1 C 0.7520(3) 0.2795(3) -0.0666(2) 0.0519(6) Uani 1 1 d .
C13 C 0.9148(3) 0.3341(3) 0.3912(3) 0.0542(7) Uani 1 1 d .
H13 H 0.8490 0.4158 0.4074 0.065 Uiso 1 1 calc R
C11 C 1.1694(3) 0.2106(4) 0.3523(3) 0.0615(8) Uani 1 1 d .
H11 H 1.2741 0.2084 0.3425 0.074 Uiso 1 1 calc R
C12 C 1.0733(3) 0.3309(3) 0.3736(3) 0.0632(8) Uani 1 1 d .
H12 H 1.1133 0.4105 0.3763 0.076 Uiso 1 1 calc R
C21 C 0.2581(3) 0.2573(3) 0.7658(3) 0.0561(7) Uani 1 1 d .
C5 C 0.6316(3) 0.4092(3) 0.1311(3) 0.0559(7) Uani 1 1 d .
H5 H 0.5789 0.4901 0.1742 0.067 Uiso 1 1 calc R
C16 C 0.3861(3) 0.1743(3) 0.7735(2) 0.0552(7) Uani 1 1 d .
C3 C 0.7449(3) 0.1829(3) 0.1362(2) 0.0557(7) Uani 1 1 d .
H3 H 0.7687 0.1096 0.1827 0.067 Uiso 1 1 calc R
C2 C 0.7882(4) 0.1712(3) 0.0007(3) 0.0634(8) Uani 1 1 d .
H2 H 0.8411 0.0907 -0.0434 0.076 Uiso 1 1 calc R
C10 C 1.1124(3) 0.0940(3) 0.3455(3) 0.0630(8) Uani 1 1 d .
H10 H 1.1787 0.0126 0.3303 0.076 Uiso 1 1 calc R
C6 C 0.6735(4) 0.3981(3) -0.0030(3) 0.0610(7) Uani 1 1 d .
H6 H 0.6485 0.4707 -0.0496 0.073 Uiso 1 1 calc R
C20 C 0.1420(4) 0.3250(3) 0.8760(3) 0.0778(10) Uani 1 1 d .
H20 H 0.0579 0.3828 0.8704 0.093 Uiso 1 1 calc R
C17 C 0.4033(5) 0.1565(4) 0.8909(3) 0.0781(10) Uani 1 1 d .
H17 H 0.4903 0.1025 0.8957 0.094 Uiso 1 1 calc R
C19 C 0.1565(6) 0.3029(5) 0.9946(4) 0.1021(15) Uani 1 1 d .
H19 H 0.0775 0.3431 1.0713 0.123 Uiso 1 1 calc R
C18 C 0.2850(6) 0.2228(5) 1.0017(3) 0.1026(15) Uani 1 1 d .
H18 H 0.2930 0.2126 1.0825 0.123 Uiso 1 1 calc R

loop_
_atom_site_aniso_label
_atom_site_aniso_U_11
_atom_site_aniso_U_22
_atom_site_aniso_U_33
_atom_site_aniso_U_23
_atom_site_aniso_U_13
_atom_site_aniso_U_12
Cl1 0.0878(6) 0.1068(7) 0.0391(4) -0.0012(4) -0.0276(4) -0.0215(5)
O1 0.0374(9) 0.0541(10) 0.0419(9) -0.0036(7) -0.0154(7) -0.0012(7)
O2 0.0501(10) 0.0433(9) 0.0511(10) -0.0080(7) -0.0163(8) -0.0151(7)
N1 0.0367(10) 0.0414(10) 0.0390(10) -0.0001(8) -0.0159(8) -0.0061(8)
C4 0.0380(12) 0.0457(12) 0.0367(11) 0.0004(10) -0.0180(10) -0.0103(10)
C7 0.0379(12) 0.0375(11) 0.0346(11) -0.0013(9) -0.0161(10) -0.0089(9)
C8 0.0383(12) 0.0469(13) 0.0305(10) 0.0041(9) -0.0150(9) -0.0107(10)
C14 0.0408(13) 0.0453(12) 0.0352(11) -0.0015(10) -0.0144(10) -0.0126(10)
C23 0.0416(13) 0.0405(12) 0.0389(12) -0.0049(10) -0.0122(10) -0.0087(10)
C22 0.0397(13) 0.0507(14) 0.0508(14) -0.0096(11) -0.0124(11) -0.0102(11)
C15 0.0507(14) 0.0480(14) 0.0414(13) 0.0025(11) -0.0157(11) -0.0110(11)
C9 0.0476(14) 0.0526(15) 0.0533(15) 0.0048(12) -0.0232(12) -0.0068(12)
C1 0.0520(15) 0.0720(18) 0.0380(12) 0.0002(12) -0.0218(12) -0.0174(13)
C13 0.0495(15) 0.0535(15) 0.0635(17) -0.0057(13) -0.0247(13) -0.0124(12)
C11 0.0420(15) 0.100(2) 0.0463(15) -0.0008(15) -0.0209(12) -0.0132(15)
C12 0.0563(17) 0.081(2) 0.0589(17) -0.0042(15) -0.0236(14) -0.0288(16)
C21 0.0519(16) 0.0593(16) 0.0462(14) -0.0077(12) -0.0025(12) -0.0273(13)
C5 0.0658(18) 0.0539(15) 0.0490(14) -0.0019(12) -0.0278(13) 0.0045(13)
C16 0.0616(17) 0.0592(16) 0.0402(13) 0.0051(12) -0.0107(12) -0.0284(14)
C3 0.0751(19) 0.0490(15) 0.0425(13) 0.0000(11) -0.0237(13) -0.0074(13)
C2 0.081(2) 0.0572(17) 0.0449(14) -0.0106(13) -0.0207(14) -0.0002(15)
C10 0.0457(15) 0.080(2) 0.0617(17) 0.0004(15) -0.0234(14) 0.0024(14)
C6 0.0702(19) 0.0689(18) 0.0466(15) 0.0077(13) -0.0301(14) -0.0002(15)
C20 0.067(2) 0.083(2) 0.0575(18) -0.0194(16) 0.0083(15) -0.0282(17)
C17 0.098(3) 0.094(2) 0.0410(15) 0.0186(16) -0.0199(16) -0.044(2)
C19 0.106(3) 0.116(3) 0.049(2) -0.024(2) 0.017(2) -0.054(3)
C18 0.138(4) 0.127(4) 0.0356(17) 0.006(2) -0.013(2) -0.070(3)

loop_
_atom_type_symbol
_atom_type_description
_atom_type_scat_dispersion_real
_atom_type_scat_dispersion_imag
_atom_type_scat_source
C C 0.0033 0.0016 'International Tables Vol C Tables 4.2.6.8 and 6.1.1.4'
H H 0.0000 0.0000 'International Tables Vol C Tables 4.2.6.8 and 6.1.1.4'
Cl Cl 0.1484 0.1585 'International Tables Vol C Tables 4.2.6.8 and 6.1.1.4'
N N 0.0061 0.0033 'International Tables Vol C Tables 4.2.6.8 and 6.1.1.4'
O O 0.0106 0.0060 'International Tables Vol C Tables 4.2.6.8 and 6.1.1.4'

loop_
_geom_angle_atom_site_label_1
_geom_angle_atom_site_label_2
_geom_angle_atom_site_label_3
_geom_angle
C23 O1 N1 104.46(16)
C15 O2 C22 96.75(17)
C4 N1 O1 106.53(16)
C4 N1 C7 117.91(18)
C7 N1 O1 103.62(15)
C5 C4 N1 117.7(2)
C5 C4 C3 118.6(2)
C3 C4 N1 123.6(2)
N1 C7 H7 110.1
N1 C7 C8 110.46(17)
N1 C7 C14 102.65(17)
C8 C7 H7 110.1
C8 C7 C14 113.36(18)
C14 C7 H7 110.1
C9 C8 C7 120.4(2)
C9 C8 C13 118.2(2)
C13 C8 C7 121.3(2)
C7 C14 H14 112.3
C7 C14 C23 104.01(18)
C7 C14 C15 113.63(19)
C23 C14 H14 112.3
C23 C14 C15 101.46(18)
C15 C14 H14 112.3
O1 C23 C14 106.54(17)
O1 C23 H23 112.6
O1 C23 C22 109.94(19)
C14 C23 H23 112.6
C22 C23 C14 101.92(19)
C22 C23 H23 112.6
O2 C22 C23 100.79(18)
O2 C22 H22 115.3
O2 C22 C21 101.1(2)
C23 C22 H22 115.3
C21 C22 C23 107.1(2)
C21 C22 H22 115.3
O2 C15 C14 101.43(19)
O2 C15 H15 115.3
O2 C15 C16 101.1(2)
C14 C15 H15 115.3
C16 C15 C14 106.6(2)
C16 C15 H15 115.3
C8 C9 H9 119.5
C8 C9 C10 121.0(3)
C10 C9 H9 119.5
C2 C1 Cl1 120.0(2)
C6 C1 Cl1 118.9(2)
C6 C1 C2 121.1(2)
C8 C13 H13 119.8
C8 C13 C12 120.3(3)
C12 C13 H13 119.8
C12 C11 H11 119.8
C10 C11 H11 119.8
C10 C11 C12 120.3(3)
C13 C12 H12 120.0
C11 C12 C13 119.9(3)
C11 C12 H12 120.0
C16 C21 C22 104.9(2)
C20 C21 C22 133.7(3)
C20 C21 C16 121.4(3)
C4 C5 H5 119.4
C4 C5 C6 121.2(3)
C6 C5 H5 119.4
C21 C16 C15 104.9(2)
C17 C16 C15 133.7(3)
C17 C16 C21 121.3(3)
C4 C3 H3 119.7
C4 C3 C2 120.6(3)
C2 C3 H3 119.7
C1 C2 C3 119.2(3)
C1 C2 H2 120.4
C3 C2 H2 120.4
C9 C10 H10 119.9
C11 C10 C9 120.3(3)
C11 C10 H10 119.9
C1 C6 C5 119.4(3)
C1 C6 H6 120.3
C5 C6 H6 120.3
C21 C20 H20 121.4
C19 C20 C21 117.1(4)
C19 C20 H20 121.4
C16 C17 H17 121.4
C16 C17 C18 117.2(4)
C18 C17 H17 121.4
C20 C19 H19 119.3
C18 C19 C20 121.5(3)
C18 C19 H19 119.3
C17 C18 H18 119.3
C19 C18 C17 121.5(4)
C19 C18 H18 119.3

loop_
_geom_bond_atom_site_label_1
_geom_bond_atom_site_label_2
_geom_bond_distance
Cl1 C1 1.751(3)
O1 N1 1.478(2)
O1 C23 1.427(3)
O2 C22 1.450(3)
O2 C15 1.446(3)
N1 C4 1.432(3)
N1 C7 1.477(3)
C4 C5 1.377(3)
C4 C3 1.384(3)
C7 H7 0.9800
C7 C8 1.513(3)
C7 C14 1.533(3)
C8 C9 1.383(3)
C8 C13 1.390(3)
C14 H14 0.9800
C14 C23 1.540(3)
C14 C15 1.543(3)
C23 H23 0.9800
C23 C22 1.537(3)
C22 H22 0.9800
C22 C21 1.516(4)
C15 H15 0.9800
C15 C16 1.514(3)
C9 H9 0.9300
C9 C10 1.384(4)
C1 C2 1.369(4)
C1 C6 1.367(4)
C13 H13 0.9300
C13 C12 1.398(4)
C11 H11 0.9300
C11 C12 1.367(4)
C11 C10 1.361(4)
C12 H12 0.9300
C21 C16 1.385(4)
C21 C20 1.384(4)
C5 H5 0.9300
C5 C6 1.381(4)
C16 C17 1.377(4)
C3 H3 0.9300
C3 C2 1.394(4)
C2 H2 0.9300
C10 H10 0.9300
C6 H6 0.9300
C20 H20 0.9300
C20 C19 1.383(6)
C17 H17 0.9300
C17 C18 1.390(5)
C19 H19 0.9300
C19 C18 1.374(6)
C18 H18 0.9300
